data_4327701
loop_
_publ_author_name
'Georgii I. Nikonov'
'Alexander J. Blake'
'Philip Mountford'

_publ_contact_author
;
 Dr P Mountford
 Department of Chemistry
 University of Nottingham
 Nottingham
 NG7 2RD
;
_publ_contact_author_email Philip.Mountford@nott.ac.uk
_publ_contact_author_fax '+44 115 951 3563'
_publ_contact_author_phone '+44 115 951 3513'
_publ_section_title
;
 Mononuclear Amido and Binuclear Imido Zirconium Complexes Supported by
 Dibenzotetraaza[14]annulene Ligands. X-ray Structure of
 [(Me4taa)Zr(\m-NR)2Zr(NHR)2] (R = Butor 2,6-C6H3Me2)
;
_journal_name_full 'Inorganic Chemistry'
_journal_page_first 1107
_journal_page_last 1112
_journal_paper_doi 10.1021/ic961209+
_journal_volume 36
_journal_year 1997
_chemical_compound_source
;
 Reaction of Me4taaH2 with [Zr2(mu-N-2,6-C6H3Me2)2(NH-2,6-C6H3Me2)4(py)2]
;
_chemical_formula_moiety ' C54 H60 N8 Zr2 , (C7 H8)'
_chemical_formula_sum 'C61 H68 N8 Zr2'
_chemical_formula_weight 1095.7
_chemical_name_systematic
;
 [(Me4taa)Zr(mu-N-2,6-C6H3Me2)2Zr(NH-2,6-C6H3Me2)2] . (C7H8)
;
_space_group_IT_number 15
_symmetry_cell_setting monoclinic
_symmetry_space_group_name_Hall '-C 2yc'
_symmetry_space_group_name_H-M 'C 1 2/c 1'
_atom_sites_solution_hydrogens geom
_atom_sites_solution_primary SIR92
_audit_creation_date 96-08-14
_audit_creation_method CRYSTALS
_cell_angle_alpha 90.0
_cell_angle_beta 123.75(2)
_cell_angle_gamma 90.0
_cell_formula_units_Z 4.00
_cell_length_a 25.353(11)
_cell_length_b 15.394(4)
_cell_length_c 16.423(4)
_cell_measurement_reflns_used 49
_cell_measurement_temperature 150(1)
_cell_measurement_theta_max 16.0
_cell_measurement_theta_min 14.5
_cell_volume 5329(3)
_computing_cell_refinement 'STADI4 (Stoe & Cie 1995a)'
_computing_data_collection 'STADI4 (Stoe & Cie 1995a)'
_computing_data_reduction
;
X-RED (Stoe & Cie, 1995b)
CRYSTALS (Watkin et al, 1996)
;
_computing_molecular_graphics 'CAMERON (Watkin, Prout and Pearce, 1996)'
_computing_publication_material 'CRYSTALS (Watkin et al, 1996)'
_computing_structure_refinement 'CRYSTALS (Watkin et al, 1996)'
_computing_structure_solution 'SIR92 (Altomare, et al, 1994)'
_diffrn_ambient_temperature 150(1)
_diffrn_measurement_device 'STOE STADI4 4-circle-diffractometer D092'
_diffrn_measurement_method \w-\q
_diffrn_radiation_collimation '0.8 mm'
_diffrn_radiation_detector 'NaI(Tl) scintillation counter'
_diffrn_radiation_monochromator 'planar graphite'
_diffrn_radiation_polarisn_norm 90.0
_diffrn_radiation_source 'fine-focus sealed tube'
_diffrn_radiation_type 'Mo K\a'
_diffrn_radiation_wavelength 0.71073
_diffrn_reflns_av_R_equivalents 0.02
_diffrn_reflns_av_sigmaI/netI 0.05688
_diffrn_reflns_limit_h_max 30
_diffrn_reflns_limit_h_min -30
_diffrn_reflns_limit_k_max 18
_diffrn_reflns_limit_k_min 0
_diffrn_reflns_limit_l_max 19
_diffrn_reflns_limit_l_min -19
_diffrn_reflns_number 6019
_diffrn_reflns_theta_max 25.47
_diffrn_reflns_theta_min 2.55
_diffrn_standards_decay_% 7.5
_diffrn_standards_interval_time 60
_diffrn_standards_number 3
_exptl_absorpt_coefficient_mu 0.44
_exptl_absorpt_correction_T_max 0.9297
_exptl_absorpt_correction_T_min 0.8340
_exptl_absorpt_correction_type 'psi scans'
_exptl_absorpt_process_details
;
 Mu * R used = 0.05   
 Psi Scan Reflexions used:
    0   0   4 
    4   0   4 
   -2   0   8 
    4   0   4 
   -2   0   8 
    3   1   7 
;
_exptl_crystal_colour 'pale yellow'
_exptl_crystal_density_diffrn 1.366
_exptl_crystal_description block
_exptl_crystal_F_000 2280
_exptl_crystal_size_max 0.600
_exptl_crystal_size_mid 0.525
_exptl_crystal_size_min 0.450
_refine_diff_density_max 0.59
_refine_diff_density_min -0.78
_refine_ls_abs_structure_details 'not determined'
_refine_ls_abs_structure_Flack 0
_refine_ls_extinction_coef 'not required'
_refine_ls_extinction_method none
_refine_ls_goodness_of_fit_obs 3.3226
_refine_ls_hydrogen_treatment 'Riding model'
_refine_ls_matrix_type full
_refine_ls_number_parameters 326
_refine_ls_number_reflns 3515
_refine_ls_number_restraints 10
_refine_ls_R_factor_obs 0.0425
_refine_ls_shift/esd_max 0.003713
_refine_ls_structure_factor_coef F
_refine_ls_weighting_scheme unit
_refine_ls_wR_factor_obs 0.0475
_reflns_limit_h_max 25
_reflns_limit_h_min -30
_reflns_limit_k_max 18
_reflns_limit_k_min 0
_reflns_limit_l_max 19
_reflns_limit_l_min 0
_reflns_number_observed 3515
_reflns_number_total 4339
_reflns_observed_criterion >2.00\s(I)
_cod_data_source_file ic9612092B_2.cif
_cod_data_source_block COMPOUND8_toluene_adduct
_cod_depositor_comments
;
The following automatic conversions were performed:

'_refine_ls_weighting_scheme' value 'unit weights' was changed to
'unit'.

Automatic conversion script
Id: cif_fix_values 3143 2015-03-26 13:38:13Z robertas 

The following automatic conversions were performed:

'_atom_sites_solution_hydrogens' value 'Geometric' was changed to
'geom'.

Automatic conversion script
Id: cif_fix_values 6452 2018-10-05 10:23:21Z andrius 
;
_cod_original_cell_volume 5332
_cod_original_sg_symbol_H-M 'C 1 2/c 1 '
_cod_original_formula_sum ' C61 H68 N8 Zr2 '
_cod_database_code 4327701

loop_
_symmetry_equiv_pos_as_xyz
x,y,z
-x,-y,-z
x+1/2,y+1/2,z
-x+1/2,-y+1/2,-z
-x,y,-z+1/2
x,-y,z+1/2
-x+1/2,y+1/2,-z+1/2
x+1/2,-y+1/2,z+1/2

loop_
_atom_site_aniso_label
_atom_site_aniso_U_11
_atom_site_aniso_U_22
_atom_site_aniso_U_33
_atom_site_aniso_U_23
_atom_site_aniso_U_13
_atom_site_aniso_U_12
Zr1 0.015(2) 0.013(2) 0.012(2) 0.0000 0.006(1) 0.0000
Zr2 0.015(2) 0.014(2) 0.018(2) 0.0000 0.010(1) 0.0000
N1 0.015(9) 0.02(1) 0.013(9) -0.002(8) 0.005(8) -0.001(8)
N2 0.02(1) 0.03(1) 0.02(1) -0.002(9) 0.01(1) -0.008(9)
N3 0.02(1) 0.02(1) 0.01(1) 0.003(8) 0.006(8) 0.001(8)
N4 0.02(1) 0.02(1) 0.02(1) -0.000(8) 0.006(8) 0.001(8)
C1 0.02(1) 0.02(1) 0.02(1) -0.00(1) 0.01(1) -0.00(1)
C2 0.02(1) 0.02(1) 0.02(1) -0.00(1) 0.01(1) -0.00(1)
C3 0.02(1) 0.04(2) 0.02(1) -0.00(1) 0.00(1) -0.00(1)
C4 0.03(2) 0.04(2) 0.01(1) -0.00(1) 0.01(1) -0.01(1)
C5 0.03(1) 0.03(1) 0.02(1) -0.01(1) 0.01(1) -0.01(1)
C6 0.03(1) 0.02(1) 0.02(1) -0.01(1) 0.01(1) -0.01(1)
C7 0.02(1) 0.03(1) 0.02(1) -0.00(1) 0.01(1) -0.00(1)
C8 0.04(1) 0.03(1) 0.03(1) -0.00(1) 0.02(1) 0.00(1)
C9 0.02(1) 0.02(1) 0.03(1) 0.00(1) 0.01(1) 0.00(1)
C10 0.02(1) 0.03(1) 0.03(1) 0.01(1) 0.02(1) 0.00(1)
C11 0.02(1) 0.04(2) 0.05(2) 0.01(1) 0.02(1) 0.00(1)
C12 0.02(1) 0.04(2) 0.03(2) 0.01(1) 0.01(1) -0.01(1)
C13 0.03(2) 0.02(1) 0.03(1) 0.00(1) 0.01(1) -0.00(1)
C14 0.02(1) 0.02(1) 0.03(1) 0.01(1) 0.01(1) -0.00(1)
C15 0.04(2) 0.04(2) 0.06(2) -0.00(1) 0.04(2) -0.00(1)
C16 0.03(2) 0.03(1) 0.03(1) -0.00(1) 0.02(1) -0.00(1)
C17 0.03(1) 0.03(2) 0.03(2) -0.01(1) 0.02(1) -0.01(1)
C18 0.01(1) 0.02(1) 0.02(1) 0.001(9) 0.00(1) 0.000(9)
C19 0.02(1) 0.02(1) 0.02(1) -0.00(1) 0.00(1) -0.00(1)
C20 0.03(1) 0.02(1) 0.01(1) 0.00(1) 0.01(1) 0.00(1)
C21 0.03(1) 0.03(1) 0.02(1) -0.01(1) 0.01(1) -0.00(1)
C22 0.03(1) 0.03(1) 0.03(1) -0.01(1) 0.02(1) -0.01(1)
C23 0.02(1) 0.03(1) 0.02(1) 0.00(1) 0.01(1) -0.00(1)
C24 0.02(1) 0.02(1) 0.02(1) 0.00(1) 0.01(1) -0.00(1)
C25 0.02(1) 0.02(1) 0.02(1) 0.001(9) 0.01(1) 0.005(9)
C26 0.03(1) 0.03(1) 0.02(1) 0.00(1) 0.01(1) 0.01(1)
C27 0.04(1) 0.03(1) 0.02(1) 0.00(1) 0.02(1) 0.01(1)
C101 0.07(2) 0.06(2) 0.03(2) -0.01(2) 0.02(2) -0.03(2)
C102 0.05(4) 0.10(6) 0.03(3) -0.01(4) 0.02(3) -0.03(5)
C103 0.06(2) 0.03(2) 0.02(1) 0.00(1) 0.02(2) -0.00(1)
C104 0.13(4) 0.02(2) 0.05(2) -0.00(2) 0.02(3) -0.02(2)

loop_
_atom_site_label
_atom_site_fract_x
_atom_site_fract_y
_atom_site_fract_z
_atom_site_U_iso_or_equiv
_atom_site_occupancy
_atom_site_thermal_displace_type
Zr1 0.5000 0.2059(2) 0.2500 0.0140 1.0000 Uani
Zr2 0.5000 0.4141(2) 0.2500 0.0155 1.0000 Uani
N1 0.5369(8) 0.320(1) 0.350(1) 0.0159 1.0000 Uani
N2 0.575(1) 0.477(1) 0.250(2) 0.0231 1.0000 Uani
N3 0.4175(9) 0.139(1) 0.227(1) 0.0179 1.0000 Uani
N4 0.4691(9) 0.131(1) 0.112(1) 0.0180 1.0000 Uani
C1 0.583(1) 0.315(2) 0.450(2) 0.0170 1.0000 Uani
C2 0.647(1) 0.295(2) 0.487(2) 0.0204 1.0000 Uani
C3 0.689(1) 0.279(2) 0.587(2) 0.0264 1.0000 Uani
C4 0.670(1) 0.289(2) 0.651(2) 0.0279 1.0000 Uani
C5 0.610(1) 0.318(2) 0.617(2) 0.0248 1.0000 Uani
C6 0.566(1) 0.332(2) 0.518(2) 0.0212 1.0000 Uani
C7 0.671(1) 0.297(2) 0.422(2) 0.0245 1.0000 Uani
C8 0.502(1) 0.369(2) 0.483(2) 0.0245 1.0000 Uani
C9 0.632(1) 0.520(2) 0.314(2) 0.0208 1.0000 Uani
C10 0.680(1) 0.525(2) 0.296(2) 0.0251 1.0000 Uani
C11 0.734(1) 0.573(2) 0.360(2) 0.0280 1.0000 Uani
C12 0.743(1) 0.616(2) 0.440(2) 0.0322 1.0000 Uani
C13 0.696(1) 0.607(2) 0.459(2) 0.0286 1.0000 Uani
C14 0.641(1) 0.560(2) 0.398(2) 0.0226 1.0000 Uani
C15 0.673(1) 0.479(2) 0.210(2) 0.0361 1.0000 Uani
C16 0.592(1) 0.549(2) 0.421(2) 0.0284 1.0000 Uani
C17 0.319(1) 0.051(2) 0.161(2) 0.0294 1.0000 Uani
C18 0.371(1) 0.091(2) 0.154(2) 0.0169 1.0000 Uani
C19 0.370(1) 0.071(2) 0.070(2) 0.0209 1.0000 Uani
C20 0.416(1) 0.088(2) 0.050(2) 0.0193 1.0000 Uani
C21 0.403(1) 0.048(2) -0.044(2) 0.0283 1.0000 Uani
C22 0.377(1) 0.200(2) 0.407(2) 0.0265 1.0000 Uani
C23 0.370(1) 0.185(2) 0.318(2) 0.0246 1.0000 Uani
C24 0.421(1) 0.155(2) 0.315(2) 0.0189 1.0000 Uani
C25 0.518(1) 0.147(2) 0.097(2) 0.0179 1.0000 Uani
C26 0.512(1) 0.164(2) 0.008(2) 0.0240 1.0000 Uani
C27 0.564(1) 0.188(2) 0.006(2) 0.0272 1.0000 Uani
C101 0.5619(5) -0.184(1) 0.272(2) 0.0471 1.0000 Uani
C102 0.620(1) -0.183(1) 0.295(4) 0.0535 0.5000 Uani
C103 0.5307(5) -0.262(1) 0.260(2) 0.0325 1.0000 Uani
C104 0.5309(8) -0.105(1) 0.261(3) 0.0562 1.0000 Uani
H2 0.566(1) 0.475(1) 0.184(2) 0.0305 1.0000 Uiso
H31 0.732(1) 0.260(2) 0.611(2) 0.0334 1.0000 Uiso
H41 0.700(1) 0.275(2) 0.721(2) 0.0368 1.0000 Uiso
H51 0.599(1) 0.328(2) 0.664(2) 0.0330 1.0000 Uiso
H71 0.716(1) 0.282(2) 0.460(2) 0.0346 1.0000 Uiso
H72 0.666(1) 0.354(2) 0.394(2) 0.0346 1.0000 Uiso
H73 0.649(1) 0.256(2) 0.369(2) 0.0346 1.0000 Uiso
H81 0.498(1) 0.378(2) 0.538(2) 0.0398 1.0000 Uiso
H82 0.497(1) 0.425(2) 0.451(2) 0.0398 1.0000 Uiso
H83 0.469(1) 0.331(2) 0.435(2) 0.0398 1.0000 Uiso
H111 0.767(1) 0.576(2) 0.347(2) 0.0401 1.0000 Uiso
H121 0.780(1) 0.651(2) 0.482(2) 0.0415 1.0000 Uiso
H131 0.702(1) 0.636(2) 0.517(2) 0.0362 1.0000 Uiso
H151 0.710(1) 0.488(2) 0.208(2) 0.0583 1.0000 Uiso
H152 0.636(1) 0.499(2) 0.149(2) 0.0583 1.0000 Uiso
H153 0.669(1) 0.417(2) 0.215(2) 0.0583 1.0000 Uiso
H161 0.605(1) 0.580(2) 0.481(2) 0.0417 1.0000 Uiso
H162 0.552(1) 0.573(2) 0.367(2) 0.0417 1.0000 Uiso
H163 0.586(1) 0.489(2) 0.429(2) 0.0417 1.0000 Uiso
H171 0.290(1) 0.019(2) 0.101(2) 0.0428 1.0000 Uiso
H172 0.337(1) 0.012(2) 0.216(2) 0.0428 1.0000 Uiso
H173 0.296(1) 0.096(2) 0.168(2) 0.0428 1.0000 Uiso
H191 0.332(1) 0.043(2) 0.017(2) 0.0252 1.0000 Uiso
H211 0.362(1) 0.019(2) -0.079(2) 0.0387 1.0000 Uiso
H212 0.435(1) 0.006(2) -0.030(2) 0.0387 1.0000 Uiso
H213 0.402(1) 0.092(2) -0.086(2) 0.0387 1.0000 Uiso
H221 0.341(1) 0.219(2) 0.410(2) 0.0388 1.0000 Uiso
H231 0.329(1) 0.195(2) 0.257(2) 0.0338 1.0000 Uiso
H261 0.471(1) 0.159(2) -0.053(2) 0.0336 1.0000 Uiso
H271 0.559(1) 0.197(2) -0.057(2) 0.0394 1.0000 Uiso
H1011 0.6037(5) -0.184(1) 0.285(2) 0.0637 0.5000 Uiso
H1021 0.634(1) -0.242(1) 0.297(4) 0.0637 0.5000 Uiso
H1022 0.647(1) -0.157(1) 0.359(4) 0.0637 0.5000 Uiso
H1023 0.623(1) -0.151(1) 0.247(4) 0.0637 0.5000 Uiso
H1031 0.5522(5) -0.316(1) 0.266(2) 0.0440 1.0000 Uiso
H1041 0.5509(8) -0.052(1) 0.269(3) 0.0655 1.0000 Uiso

loop_
_atom_type_symbol
_atom_type_scat_dispersion_real
_atom_type_scat_dispersion_imag
_atom_type_scat_Cromer_Mann_a1
_atom_type_scat_Cromer_Mann_b1
_atom_type_scat_Cromer_Mann_a2
_atom_type_scat_Cromer_Mann_b2
_atom_type_scat_Cromer_Mann_a3
_atom_type_scat_Cromer_Mann_b3
_atom_type_scat_Cromer_Mann_a4
_atom_type_scat_Cromer_Mann_b4
_atom_type_scat_Cromer_Mann_c
_atom_type_scat_source
'C   ' 0.0020 0.0020 2.3100 20.8439 1.0200 10.2075 1.5886 0.5687 0.8650 51.6512 0.2156 International_Tables_Vol_IV_Table_2.2B
'H   ' 0.0000 0.0000 0.4930 10.5109 0.3229 26.1257 0.1402 3.1424 0.0408 57.7997 0.0030 International_Tables_Vol_IV_Table_2.2B
'N   ' 0.0040 0.0030 12.2126 0.0057 3.1322 9.8933 2.0125 28.9975 1.1663 0.5826 -11.5290 International_Tables_Vol_IV_Table_2.2B
'Zr  ' -2.9650 0.5600 17.8765 1.2762 10.9480 11.9160 5.4173 0.1176 3.6572 87.6627 2.0693 International_Tables_Vol_IV_Table_2.2B

loop_
_geom_angle_atom_site_label_1
_geom_angle_site_symmetry_1
_geom_angle_atom_site_label_2
_geom_angle_atom_site_label_3
_geom_angle_site_symmetry_3
_geom_angle
_geom_angle_publ_flag
Zr2 . Zr1 N1 . 37.5(5) no
Zr2 . Zr1 N1 5_655 37.5(5) no
N1 . Zr1 N1 5_655 75.0(10) no
Zr2 . Zr1 N3 . 118.2(5) no
N1 . Zr1 N3 . 118.4(7) no
N1 5_655 Zr1 N3 . 105.9(7) no
Zr2 . Zr1 N3 5_655 118.2(5) no
N1 . Zr1 N3 5_655 105.9(7) no
N1 5_655 Zr1 N3 5_655 118.4(7) no
N3 . Zr1 N3 5_655 123.6(11) no
Zr2 . Zr1 N4 . 120.9(5) no
N1 . Zr1 N4 . 155.6(7) no
N1 5_655 Zr1 N4 . 84.4(7) no
N3 . Zr1 N4 . 79.6(7) no
N3 5_655 Zr1 N4 . 72.3(7) no
Zr2 . Zr1 N4 5_655 120.9(5) no
N1 . Zr1 N4 5_655 84.4(7) no
N1 5_655 Zr1 N4 5_655 155.6(7) no
N3 . Zr1 N4 5_655 72.3(7) no
N3 5_655 Zr1 N4 5_655 79.6(7) no
N4 . Zr1 N4 5_655 118.3(10) no
Zr1 . Zr2 N1 . 42.8(5) no
Zr1 . Zr2 N1 5_655 42.8(5) no
N1 . Zr2 N1 5_655 85.7(11) no
Zr1 . Zr2 N2 . 116.8(6) no
N1 . Zr2 N2 . 108.4(8) no
N1 5_655 Zr2 N2 . 110.2(8) no
Zr1 . Zr2 N2 5_655 116.8(6) no
N1 . Zr2 N2 5_655 110.2(8) no
N1 5_655 Zr2 N2 5_655 108.4(8) no
N2 . Zr2 N2 5_655 126.5(12) no
Zr1 . N1 Zr2 . 99.7(7) no
Zr1 . N1 C1 . 123.8(16) no
Zr2 . N1 C1 . 135.3(16) no
Zr2 . N2 C9 . 140.0(18) no
Zr1 . N3 C18 . 134.5(16) no
Zr1 . N3 C24 . 103.8(14) no
C18 . N3 C24 . 121.7(20) no
Zr1 . N4 C20 . 131.2(17) no
Zr1 . N4 C25 . 103.1(14) no
C20 . N4 C25 . 125.4(21) no
N1 . C1 C2 . 121.3(20) no
N1 . C1 C6 . 119.4(20) no
C2 . C1 C6 . 119.2(21) no
C1 . C2 C3 . 119.0(23) no
C1 . C2 C7 . 122.3(21) no
C3 . C2 C7 . 118.6(22) no
C2 . C3 C4 . 120.6(25) no
C3 . C4 C5 . 120.0(24) no
C4 . C5 C6 . 121.4(24) no
C1 . C6 C5 . 118.9(23) no
C1 . C6 C8 . 120.6(21) no
C5 . C6 C8 . 120.4(22) no
N2 . C9 C10 . 121.6(24) no
N2 . C9 C14 . 119.3(23) no
C10 . C9 C14 . 119.1(23) no
C9 . C10 C11 . 118.9(25) no
C9 . C10 C15 . 120.5(24) no
C11 . C10 C15 . 120.6(24) no
C10 . C11 C12 . 122.2(25) no
C11 . C12 C13 . 118.2(26) no
C12 . C13 C14 . 122.2(27) no
C9 . C14 C13 . 119.3(24) no
C9 . C14 C16 . 119.3(23) no
C13 . C14 C16 . 121.4(24) no
N3 . C18 C17 . 122.2(22) no
N3 . C18 C19 . 121.6(22) no
C17 . C18 C19 . 116.2(21) no
C18 . C19 C20 . 129.1(22) no
N4 . C20 C19 . 122.6(22) no
N4 . C20 C21 . 122.3(24) no
C19 . C20 C21 . 115.0(23) no
C23 . C22 C27 5_655 119.2(24) no
C22 . C23 C24 . 120.3(23) no
N3 . C24 C23 . 124.3(21) no
N3 . C24 C25 5_655 114.7(21) no
C23 . C24 C25 5_655 120.8(22) no
N4 . C25 C24 5_655 115.1(20) no
N4 . C25 C26 . 127.3(22) no
C24 5_655 C25 C26 . 117.3(22) no
C25 . C26 C27 . 121.0(23) no
C22 5_655 C27 C26 . 121.1(23) no
C102 . C101 C103 . 120.3(5) no
C102 . C101 C104 . 120.1(4) no
C103 . C101 C104 . 119.5(3) no
C101 . C103 C103 5_655 120.2(2) no
C101 . C104 C104 5_655 120.2(2) no

loop_
_geom_bond_atom_site_label_1
_geom_bond_atom_site_label_2
_geom_bond_site_symmetry_2
_geom_bond_distance
_geom_bond_publ_flag
Zr1 Zr2 . 3.205(4) yes
Zr1 N1 . 2.21(2) yes
Zr1 N1 5_655 2.21(2) yes
Zr1 N3 . 2.17(2) yes
Zr1 N3 5_655 2.17(2) yes
Zr1 N4 . 2.24(2) yes
Zr1 N4 5_655 2.24(2) yes
Zr2 N1 . 1.98(2) yes
Zr2 N1 5_655 1.98(2) yes
Zr2 N2 . 2.14(2) yes
Zr2 N2 5_655 2.14(2) yes
N1 C1 . 1.39(3) yes
N2 C9 . 1.39(3) yes
N3 C18 . 1.34(3) yes
N3 C24 . 1.41(3) yes
N4 C20 . 1.33(3) yes
N4 C25 . 1.41(3) yes
C1 C2 . 1.42(3) yes
C1 C6 . 1.40(3) yes
C2 C3 . 1.38(3) yes
C2 C7 . 1.49(3) yes
C3 C4 . 1.37(4) yes
C4 C5 . 1.37(4) yes
C5 C6 . 1.38(3) yes
C6 C8 . 1.51(4) yes
C9 C10 . 1.42(4) yes
C9 C14 . 1.39(4) yes
C10 C11 . 1.39(4) yes
C10 C15 . 1.48(4) yes
C11 C12 . 1.37(4) yes
C12 C13 . 1.38(4) yes
C13 C14 . 1.39(4) yes
C14 C16 . 1.50(3) yes
C17 C18 . 1.51(3) yes
C18 C19 . 1.38(3) yes
C19 C20 . 1.39(4) yes
C20 C21 . 1.50(3) yes
C22 C23 . 1.37(3) yes
C22 C27 5_655 1.38(4) yes
C23 C24 . 1.40(3) yes
C24 C25 5_655 1.41(3) yes
C25 C26 . 1.39(3) yes
C26 C27 . 1.38(4) yes
C101 C102 . 1.31(1) yes
C101 C103 . 1.401(5) yes
C101 C104 . 1.401(5) yes
C103 C103 5_655 1.401(5) yes
C104 C104 5_655 1.400(5) yes
